data_7007483
loop_
_publ_author_name
'Thompson, Amber L.'
'Parker, David'
'Fulton, David A.'
'Howard, Judith A. K.'
'Pandya, Shashi U.'
'Puschmann, Horst'
'Senanayake, Kanthi'
'Stenson, Philip A.'
'Badari, Alessandra'
'Botta, Mauro'
'Avedano, Stefano'
'Aime, Silvio'

_publ_section_title
;
 On the role of the counter-ion in defining water structure and
 dynamics: order, structure and dynamics in hydrophilic and hydrophobic
 gadolinium salt complexes.
;
_journal_issue 47
_journal_name_full 'Dalton transactions (Cambridge, England : 2003)'
_journal_page_first 5605
_journal_page_last 5616
_journal_paper_doi 10.1039/b606206g
_journal_year 2006
_chemical_formula_moiety 'C16 H34 Gd N8 O5, 3(H2 O), 3I'
_chemical_formula_sum 'C16 H40 Gd I3 N8 O8'
_chemical_formula_weight 1010.51
_chemical_melting_point ?
_chemical_name_common '[Gd.1]Cl3'
_chemical_name_systematic
;
[Gd.DOTAM]Cl~3~.6H~2~O
;
_space_group_IT_number 2
_symmetry_cell_setting triclinic
_symmetry_space_group_name_Hall '-P 1'
_symmetry_space_group_name_H-M 'P -1'
_atom_sites_solution_hydrogens difmap
_atom_sites_solution_primary direct
_atom_sites_solution_secondary difmap
_cell_angle_alpha 77.660(1)
_cell_angle_beta 77.559(1)
_cell_angle_gamma 78.109(1)
_cell_formula_units_Z 2
_cell_length_a 11.3654(5)
_cell_length_b 12.5940(5)
_cell_length_c 11.9080(5)
_cell_measurement_reflns_used 9825
_cell_measurement_temperature 120(2)
_cell_measurement_theta_max 26.129
_cell_measurement_theta_min 2.220
_cell_volume 1602.95(12)
_computing_cell_refinement 'SMART-NT V6.1 (Bruker, 2000)'
_computing_data_collection 'SMART-NT V6.1 (Bruker, 2000)'
_computing_data_reduction 'SAINT-NT V6.45A (Bruker, 2000)'
_computing_molecular_graphics 'Bruker SHELXTL'
_computing_publication_material 'Bruker SHELXTL'
_computing_structure_refinement 'SHELXL-97 (Sheldrick, 1997)'
_computing_structure_solution 'SHELXS-97 (Sheldrick, 1997)'
_diffrn_ambient_temperature 120(2)
_diffrn_detector_area_resol_mean 8
_diffrn_measured_fraction_theta_full 0.976
_diffrn_measured_fraction_theta_max 0.976
_diffrn_measurement_device_type 'Bruker SMART CCD 1K area detector'
_diffrn_measurement_method \w-scans
_diffrn_radiation_monochromator graphite
_diffrn_radiation_source 'fine-focus sealed tube'
_diffrn_radiation_type MoK\a
_diffrn_radiation_wavelength 0.71073
_diffrn_reflns_av_R_equivalents 0.0403
_diffrn_reflns_av_sigmaI/netI 0.0465
_diffrn_reflns_limit_h_max 15
_diffrn_reflns_limit_h_min -15
_diffrn_reflns_limit_k_max 17
_diffrn_reflns_limit_k_min -17
_diffrn_reflns_limit_l_max 16
_diffrn_reflns_limit_l_min -16
_diffrn_reflns_number 19048
_diffrn_reflns_theta_full 29.13
_diffrn_reflns_theta_max 29.13
_diffrn_reflns_theta_min 1.68
_exptl_absorpt_coefficient_mu 5.005
_exptl_absorpt_correction_T_max 0.7319
_exptl_absorpt_correction_T_min 0.6596
_exptl_absorpt_correction_type integration
_exptl_absorpt_process_details 'XPREP (SHELXTL,1997)'
_exptl_crystal_colour colourless
_exptl_crystal_density_diffrn 2.094
_exptl_crystal_density_meas ?
_exptl_crystal_density_method .
_exptl_crystal_description block
_exptl_crystal_F_000 958
_exptl_crystal_size_max 0.08
_exptl_crystal_size_mid 0.08
_exptl_crystal_size_min 0.08
_refine_diff_density_max 1.567
_refine_diff_density_min -1.004
_refine_diff_density_rms 0.165
_refine_ls_extinction_method none
_refine_ls_goodness_of_fit_ref 1.031
_refine_ls_hydrogen_treatment mixed
_refine_ls_matrix_type full
_refine_ls_number_parameters 349
_refine_ls_number_reflns 8424
_refine_ls_number_restraints 34
_refine_ls_restrained_S_all 1.029
_refine_ls_R_factor_all 0.0489
_refine_ls_R_factor_gt 0.0350
_refine_ls_shift/su_max 0.001
_refine_ls_shift/su_mean 0.000
_refine_ls_structure_factor_coef Fsqd
_refine_ls_weighting_details 'calc w=1/[\s^2^(Fo^2^)+(0.0245P)^2^+4.3357P] where P=(Fo^2^+2Fc^2^)/3'
_refine_ls_weighting_scheme calc
_refine_ls_wR_factor_gt 0.0681
_refine_ls_wR_factor_ref 0.0724
_reflns_number_gt 6971
_reflns_number_total 8424
_reflns_threshold_expression >2sigma(I)
_cod_data_source_file b606206g.txt
_cod_data_source_block '[Gd.1]I3'
_cod_depositor_comments
;
The following automatic conversions were performed:
'_symmetry_cell_setting' value 'Triclinic' changed to 'triclinic'
according to '/home/adriana/struct/CIF-dictionaries/cif_core.dic'
dictionary named 'cif_core.dic' version 2.4.1 from 2010-06-29.

Automatic conversion script
Id: cif_fix_enum 1555 2011-01-17 13:19:09Z saulius 

The following automatic conversions were performed:

'_chemical_melting_point' value 'not measured' was changed to '?' -
the value is undefined or not given.

Automatic conversion script
Id: cif_fix_values 1569 2011-02-09 13:29:24Z adriana 
;
_cod_original_sg_symbol_H-M P-1
_cod_database_code 7007483

loop_
_symmetry_equiv_pos_as_xyz
'x, y, z'
'-x, -y, -z'

loop_
_atom_site_label
_atom_site_type_symbol
_atom_site_fract_x
_atom_site_fract_y
_atom_site_fract_z
_atom_site_U_iso_or_equiv
_atom_site_adp_type
_atom_site_occupancy
_atom_site_symmetry_multiplicity
_atom_site_calc_flag
_atom_site_refinement_flags
_atom_site_disorder_assembly
_atom_site_disorder_group
Gd1 Gd 0.784312(18) 0.747153(17) 0.658614(18) 0.01127(5) Uani 1 1 d . . .
O1 O 0.9333(3) 0.5909(2) 0.6015(3) 0.0166(6) Uani 1 1 d . . .
O2 O 0.6530(3) 0.6807(3) 0.5716(3) 0.0174(6) Uani 1 1 d . . .
O3 O 0.6753(3) 0.9226(3) 0.5943(3) 0.0181(6) Uani 1 1 d . . .
O4 O 0.9526(3) 0.8389(3) 0.6190(3) 0.0187(6) Uani 1 1 d . . .
N1 N 0.9257(3) 0.6468(3) 0.8137(3) 0.0134(7) Uani 1 1 d . . .
N2 N 0.7090(3) 0.5634(3) 0.7807(3) 0.0151(7) Uani 1 1 d . . .
N3 N 0.5631(3) 0.7888(3) 0.7848(3) 0.0152(7) Uani 1 1 d . . .
N4 N 0.7802(3) 0.8710(3) 0.8167(3) 0.0144(7) Uani 1 1 d . . .
N5 N 1.0998(3) 0.4623(3) 0.6213(3) 0.0196(8) Uani 1 1 d . . .
H5C H 1.0914 0.4331 0.5633 0.024 Uiso 1 1 calc R . .
H5D H 1.1609 0.4342 0.6590 0.024 Uiso 1 1 calc R . .
N6 N 0.6136(3) 0.5364(3) 0.5126(3) 0.0205(8) Uani 1 1 d . . .
H6C H 0.5935 0.5780 0.4479 0.025 Uiso 1 1 calc R . .
H6D H 0.6108 0.4654 0.5266 0.025 Uiso 1 1 calc R . .
N7 N 0.5119(3) 1.0585(3) 0.6107(3) 0.0197(8) Uani 1 1 d . . .
H7C H 0.5541 1.1082 0.5663 0.024 Uiso 1 1 calc R . .
H7D H 0.4343 1.0781 0.6398 0.024 Uiso 1 1 calc R . .
N8 N 1.0568(4) 0.9622(3) 0.6454(4) 0.0258(9) Uani 1 1 d . . .
H8C H 1.1209 0.9396 0.5946 0.031 Uiso 1 1 calc R . .
H8D H 1.0583 1.0161 0.6812 0.031 Uiso 1 1 calc R . .
C1 C 0.8634(4) 0.5617(4) 0.8999(4) 0.0184(9) Uani 1 1 d . . .
H1A H 0.8001 0.5990 0.9565 0.022 Uiso 1 1 calc R . .
H1B H 0.9241 0.5120 0.9438 0.022 Uiso 1 1 calc R . .
C2 C 0.8040(4) 0.4930(4) 0.8453(4) 0.0176(9) Uani 1 1 d . . .
H2A H 0.8671 0.4529 0.7909 0.021 Uiso 1 1 calc R . .
H2B H 0.7661 0.4378 0.9073 0.021 Uiso 1 1 calc R . .
C3 C 0.5951(4) 0.5885(4) 0.8666(4) 0.0166(9) Uani 1 1 d . . .
H3A H 0.6174 0.6023 0.9375 0.020 Uiso 1 1 calc R . .
H3B H 0.5539 0.5231 0.8897 0.020 Uiso 1 1 calc R . .
C4 C 0.5065(4) 0.6870(4) 0.8205(4) 0.0164(8) Uani 1 1 d . . .
H4A H 0.4799 0.6719 0.7524 0.020 Uiso 1 1 calc R . .
H4B H 0.4333 0.6989 0.8817 0.020 Uiso 1 1 calc R . .
C5 C 0.5687(4) 0.8331(4) 0.8896(4) 0.0197(9) Uani 1 1 d . . .
H5A H 0.5977 0.7713 0.9493 0.024 Uiso 1 1 calc R . .
H5B H 0.4852 0.8667 0.9228 0.024 Uiso 1 1 calc R . .
C6 C 0.6517(4) 0.9184(4) 0.8638(4) 0.0179(9) Uani 1 1 d . . .
H6A H 0.6216 0.9818 0.8062 0.022 Uiso 1 1 calc R . .
H6B H 0.6498 0.9456 0.9364 0.022 Uiso 1 1 calc R . .
C7 C 0.8393(4) 0.8071(4) 0.9151(4) 0.0195(9) Uani 1 1 d . . .
H7A H 0.7794 0.7665 0.9720 0.023 Uiso 1 1 calc R . .
H7B H 0.8622 0.8590 0.9552 0.023 Uiso 1 1 calc R . .
C8 C 0.9518(4) 0.7259(4) 0.8787(4) 0.0179(9) Uani 1 1 d . . .
H8A H 1.0154 0.7668 0.8285 0.021 Uiso 1 1 calc R . .
H8B H 0.9843 0.6842 0.9491 0.021 Uiso 1 1 calc R . .
C9 C 1.0417(4) 0.5957(4) 0.7493(4) 0.0166(8) Uani 1 1 d . . .
H9A H 1.0837 0.5368 0.8038 0.020 Uiso 1 1 calc R . .
H9B H 1.0953 0.6519 0.7170 0.020 Uiso 1 1 calc R . .
C10 C 1.0216(4) 0.5475(4) 0.6515(4) 0.0154(8) Uani 1 1 d . . .
C11 C 0.6857(4) 0.5033(4) 0.6946(4) 0.0172(9) Uani 1 1 d . . .
H11A H 0.6206 0.4591 0.7326 0.021 Uiso 1 1 calc R . .
H11B H 0.7609 0.4518 0.6700 0.021 Uiso 1 1 calc R . .
C12 C 0.6480(4) 0.5804(4) 0.5885(4) 0.0162(8) Uani 1 1 d . . .
C13 C 0.4890(4) 0.8723(4) 0.7089(4) 0.0176(9) Uani 1 1 d . . .
H13A H 0.4182 0.9108 0.7577 0.021 Uiso 1 1 calc R . .
H13B H 0.4575 0.8355 0.6586 0.021 Uiso 1 1 calc R . .
C14 C 0.5650(4) 0.9547(4) 0.6336(4) 0.0171(9) Uani 1 1 d . . .
C15 C 0.8485(4) 0.9597(4) 0.7514(4) 0.0194(9) Uani 1 1 d . . .
H15A H 0.8754 0.9937 0.8071 0.023 Uiso 1 1 calc R . .
H15B H 0.7941 1.0174 0.7071 0.023 Uiso 1 1 calc R . .
C16 C 0.9588(4) 0.9155(4) 0.6676(4) 0.0181(9) Uani 1 1 d . . .
I1 I 0.64593(3) 0.61593(3) 0.19674(3) 0.02225(7) Uani 1 1 d . . .
I2 I 0.70494(3) 0.25433(3) 0.47553(3) 0.02693(8) Uani 1 1 d . . .
I3 I 1.19429(3) 0.82333(3) 0.02542(3) 0.02789(8) Uani 1 1 d . . .
O1W O 0.8509(3) 0.7807(3) 0.4521(3) 0.0200(7) Uani 1 1 d D . .
H1WA H 0.918(2) 0.771(5) 0.423(4) 0.030 Uiso 1 1 d D . .
H1WB H 0.807(4) 0.801(5) 0.409(4) 0.030 Uiso 1 1 d D . .
O2W O 1.0883(4) 0.7461(4) 0.3405(4) 0.0435(11) Uani 1 1 d D . .
H2WA H 1.127(6) 0.758(7) 0.381(5) 0.065 Uiso 1 1 d D . .
H2WB H 1.117(6) 0.763(7) 0.276(3) 0.065 Uiso 1 1 d D . .
O3W O 0.7172(3) 0.8430(3) 0.2758(3) 0.0241(7) Uani 1 1 d D . .
H3WA H 0.704(5) 0.793(4) 0.257(5) 0.036 Uiso 1 1 d D . .
H3WB H 0.771(4) 0.866(5) 0.234(4) 0.036 Uiso 1 1 d D . .
O4W O 0.9087(3) 0.9399(3) 0.1601(3) 0.0273(8) Uani 1 1 d D . .
H4WA H 0.888(5) 0.995(3) 0.120(5) 0.041 Uiso 1 1 d D . .
H4WB H 0.974(3) 0.916(5) 0.133(5) 0.041 Uiso 1 1 d D . .

loop_
_atom_site_aniso_label
_atom_site_aniso_U_11
_atom_site_aniso_U_22
_atom_site_aniso_U_33
_atom_site_aniso_U_23
_atom_site_aniso_U_13
_atom_site_aniso_U_12
Gd1 0.01136(9) 0.01192(10) 0.01197(10) -0.00415(7) -0.00151(7) -0.00366(7)
O1 0.0170(15) 0.0166(15) 0.0185(15) -0.0067(12) -0.0032(12) -0.0038(12)
O2 0.0181(15) 0.0177(16) 0.0190(16) -0.0043(12) -0.0058(13) -0.0053(12)
O3 0.0169(15) 0.0173(16) 0.0200(16) -0.0048(13) -0.0013(12) -0.0029(12)
O4 0.0173(15) 0.0214(16) 0.0199(16) -0.0087(13) 0.0002(13) -0.0069(13)
N1 0.0129(16) 0.0161(17) 0.0131(17) -0.0050(14) -0.0025(14) -0.0043(13)
N2 0.0124(16) 0.0180(18) 0.0172(18) -0.0052(15) -0.0028(14) -0.0051(14)
N3 0.0134(16) 0.0169(18) 0.0161(18) -0.0054(14) 0.0008(14) -0.0057(14)
N4 0.0137(16) 0.0140(17) 0.0176(18) -0.0055(14) -0.0021(14) -0.0048(13)
N5 0.0138(17) 0.025(2) 0.022(2) -0.0110(16) -0.0054(15) 0.0014(15)
N6 0.0214(19) 0.021(2) 0.024(2) -0.0086(16) -0.0059(16) -0.0072(15)
N7 0.0169(18) 0.0176(19) 0.0214(19) -0.0006(15) -0.0004(15) -0.0020(15)
N8 0.022(2) 0.026(2) 0.033(2) -0.0144(19) 0.0026(18) -0.0111(17)
C1 0.021(2) 0.022(2) 0.014(2) -0.0013(17) -0.0060(17) -0.0078(18)
C2 0.019(2) 0.015(2) 0.020(2) 0.0006(17) -0.0043(18) -0.0070(17)
C3 0.016(2) 0.019(2) 0.016(2) -0.0027(17) -0.0009(17) -0.0095(17)
C4 0.0114(18) 0.018(2) 0.019(2) -0.0037(17) 0.0039(16) -0.0071(16)
C5 0.017(2) 0.021(2) 0.021(2) -0.0111(18) 0.0051(18) -0.0029(17)
C6 0.016(2) 0.020(2) 0.020(2) -0.0134(18) -0.0019(17) -0.0002(17)
C7 0.020(2) 0.024(2) 0.019(2) -0.0133(19) -0.0044(18) -0.0035(18)
C8 0.020(2) 0.022(2) 0.016(2) -0.0082(18) -0.0065(17) -0.0050(17)
C9 0.0128(19) 0.018(2) 0.020(2) -0.0076(17) -0.0021(17) -0.0020(16)
C10 0.0144(19) 0.018(2) 0.017(2) -0.0040(17) -0.0037(16) -0.0064(16)
C11 0.019(2) 0.015(2) 0.021(2) -0.0052(17) -0.0024(17) -0.0096(17)
C12 0.0101(18) 0.022(2) 0.020(2) -0.0075(18) -0.0009(16) -0.0061(16)
C13 0.016(2) 0.017(2) 0.021(2) -0.0043(18) -0.0027(17) -0.0058(16)
C14 0.016(2) 0.018(2) 0.020(2) -0.0057(17) -0.0051(17) -0.0052(17)
C15 0.019(2) 0.014(2) 0.027(2) -0.0101(18) -0.0009(19) -0.0050(17)
C16 0.016(2) 0.014(2) 0.025(2) -0.0067(18) -0.0044(18) -0.0013(16)
I1 0.02217(15) 0.03050(17) 0.01557(14) -0.00437(12) -0.00289(11) -0.00796(12)
I2 0.02038(15) 0.02200(16) 0.03953(19) -0.01012(14) 0.00075(13) -0.00767(12)
I3 0.02634(16) 0.02213(16) 0.03212(18) -0.00807(13) 0.00300(13) -0.00232(12)
O1W 0.0142(15) 0.0307(19) 0.0140(15) -0.0036(14) -0.0018(12) -0.0027(14)
O2W 0.025(2) 0.075(3) 0.030(2) -0.011(2) 0.0008(17) -0.009(2)
O3W 0.0194(17) 0.0273(19) 0.0281(19) -0.0093(15) -0.0030(14) -0.0059(14)
O4W 0.0240(18) 0.030(2) 0.029(2) -0.0096(16) -0.0013(15) -0.0048(15)

loop_
_atom_type_symbol
_atom_type_description
_atom_type_scat_dispersion_real
_atom_type_scat_dispersion_imag
_atom_type_scat_source
C C 0.0033 0.0016 'International Tables Vol C Tables 4.2.6.8 and 6.1.1.4'
H H 0.0000 0.0000 'International Tables Vol C Tables 4.2.6.8 and 6.1.1.4'
N N 0.0061 0.0033 'International Tables Vol C Tables 4.2.6.8 and 6.1.1.4'
O O 0.0106 0.0060 'International Tables Vol C Tables 4.2.6.8 and 6.1.1.4'
I I -0.4742 1.8119 'International Tables Vol C Tables 4.2.6.8 and 6.1.1.4'
Gd Gd -0.1653 3.9035 'International Tables Vol C Tables 4.2.6.8 and 6.1.1.4'

loop_
_exptl_crystal_face_index_h
_exptl_crystal_face_index_k
_exptl_crystal_face_index_l
_exptl_crystal_face_perp_dist
1.00 0.00 0.00 0.0400
-1.00 0.00 0.00 0.0400
0.00 1.00 0.00 0.0400
0.00 -1.00 0.00 0.0400
0.00 0.00 1.00 0.0400
0.00 0.00 -1.00 0.0400

loop_
_geom_angle_atom_site_label_1
_geom_angle_atom_site_label_2
_geom_angle_atom_site_label_3
_geom_angle
_geom_angle_site_symmetry_1
_geom_angle_site_symmetry_3
_geom_angle_publ_flag
O4 Gd1 O2 143.85(11) . . ?
O4 Gd1 O3 84.60(11) . . ?
O2 Gd1 O3 84.87(11) . . ?
O4 Gd1 O1W 72.30(11) . . ?
O2 Gd1 O1W 71.59(11) . . ?
O3 Gd1 O1W 75.39(11) . . ?
O4 Gd1 O1 85.06(10) . . ?
O2 Gd1 O1 84.63(10) . . ?
O3 Gd1 O1 145.96(11) . . ?
O1W Gd1 O1 70.57(11) . . ?
O4 Gd1 N3 131.39(11) . . ?
O2 Gd1 N3 74.02(11) . . ?
O3 Gd1 N3 66.62(11) . . ?
O1W Gd1 N3 130.19(11) . . ?
O1 Gd1 N3 139.56(11) . . ?
O4 Gd1 N1 73.11(11) . . ?
O2 Gd1 N1 131.55(11) . . ?
O3 Gd1 N1 140.45(11) . . ?
O1W Gd1 N1 125.11(11) . . ?
O1 Gd1 N1 65.18(10) . . ?
N3 Gd1 N1 104.65(11) . . ?
O4 Gd1 N2 140.92(11) . . ?
O2 Gd1 N2 66.03(11) . . ?
O3 Gd1 N2 131.51(11) . . ?
O1W Gd1 N2 124.67(12) . . ?
O1 Gd1 N2 71.61(11) . . ?
N3 Gd1 N2 68.42(11) . . ?
N1 Gd1 N2 68.77(10) . . ?
O4 Gd1 N4 66.37(11) . . ?
O2 Gd1 N4 141.48(11) . . ?
O3 Gd1 N4 73.60(11) . . ?
O1W Gd1 N4 129.79(12) . . ?
O1 Gd1 N4 130.10(10) . . ?
N3 Gd1 N4 68.24(11) . . ?
N1 Gd1 N4 67.66(11) . . ?
N2 Gd1 N4 105.45(11) . . ?
C10 O1 Gd1 123.5(3) . . ?
C12 O2 Gd1 121.2(3) . . ?
C14 O3 Gd1 123.9(3) . . ?
C16 O4 Gd1 124.3(3) . . ?
C9 N1 C1 110.9(3) . . ?
C9 N1 C8 108.8(3) . . ?
C1 N1 C8 108.4(3) . . ?
C9 N1 Gd1 107.5(2) . . ?
C1 N1 Gd1 109.4(2) . . ?
C8 N1 Gd1 111.8(3) . . ?
C2 N2 C3 108.5(3) . . ?
C2 N2 C11 109.3(3) . . ?
C3 N2 C11 110.2(3) . . ?
C2 N2 Gd1 111.2(2) . . ?
C3 N2 Gd1 111.1(3) . . ?
C11 N2 Gd1 106.5(2) . . ?
C13 N3 C5 109.7(3) . . ?
C13 N3 C4 108.9(3) . . ?
C5 N3 C4 110.4(3) . . ?
C13 N3 Gd1 106.7(3) . . ?
C5 N3 Gd1 110.7(2) . . ?
C4 N3 Gd1 110.4(2) . . ?
C15 N4 C7 110.6(3) . . ?
C15 N4 C6 110.4(3) . . ?
C7 N4 C6 108.8(3) . . ?
C15 N4 Gd1 104.6(3) . . ?
C7 N4 Gd1 111.8(3) . . ?
C6 N4 Gd1 110.6(2) . . ?
C10 N5 H5C 120.0 . . ?
C10 N5 H5D 120.0 . . ?
H5C N5 H5D 120.0 . . ?
C12 N6 H6C 120.0 . . ?
C12 N6 H6D 120.0 . . ?
H6C N6 H6D 120.0 . . ?
C14 N7 H7C 120.0 . . ?
C14 N7 H7D 120.0 . . ?
H7C N7 H7D 120.0 . . ?
C16 N8 H8C 120.0 . . ?
C16 N8 H8D 120.0 . . ?
H8C N8 H8D 120.0 . . ?
N1 C1 C2 114.0(3) . . ?
N1 C1 H1A 108.7 . . ?
C2 C1 H1A 108.7 . . ?
N1 C1 H1B 108.7 . . ?
C2 C1 H1B 108.7 . . ?
H1A C1 H1B 107.6 . . ?
N2 C2 C1 111.1(4) . . ?
N2 C2 H2A 109.4 . . ?
C1 C2 H2A 109.4 . . ?
N2 C2 H2B 109.4 . . ?
C1 C2 H2B 109.4 . . ?
H2A C2 H2B 108.0 . . ?
N2 C3 C4 113.6(4) . . ?
N2 C3 H3A 108.8 . . ?
C4 C3 H3A 108.8 . . ?
N2 C3 H3B 108.8 . . ?
C4 C3 H3B 108.8 . . ?
H3A C3 H3B 107.7 . . ?
N3 C4 C3 111.5(3) . . ?
N3 C4 H4A 109.3 . . ?
C3 C4 H4A 109.3 . . ?
N3 C4 H4B 109.3 . . ?
C3 C4 H4B 109.3 . . ?
H4A C4 H4B 108.0 . . ?
N3 C5 C6 113.5(4) . . ?
N3 C5 H5A 108.9 . . ?
C6 C5 H5A 108.9 . . ?
N3 C5 H5B 108.9 . . ?
C6 C5 H5B 108.9 . . ?
H5A C5 H5B 107.7 . . ?
N4 C6 C5 111.1(4) . . ?
N4 C6 H6A 109.4 . . ?
C5 C6 H6A 109.4 . . ?
N4 C6 H6B 109.4 . . ?
C5 C6 H6B 109.4 . . ?
H6A C6 H6B 108.0 . . ?
N4 C7 C8 113.7(4) . . ?
N4 C7 H7A 108.8 . . ?
C8 C7 H7A 108.8 . . ?
N4 C7 H7B 108.8 . . ?
C8 C7 H7B 108.8 . . ?
H7A C7 H7B 107.7 . . ?
N1 C8 C7 112.2(3) . . ?
N1 C8 H8A 109.2 . . ?
C7 C8 H8A 109.2 . . ?
N1 C8 H8B 109.2 . . ?
C7 C8 H8B 109.2 . . ?
H8A C8 H8B 107.9 . . ?
N1 C9 C10 111.6(3) . . ?
N1 C9 H9A 109.3 . . ?
C10 C9 H9A 109.3 . . ?
N1 C9 H9B 109.3 . . ?
C10 C9 H9B 109.3 . . ?
H9A C9 H9B 108.0 . . ?
O1 C10 N5 122.9(4) . . ?
O1 C10 C9 119.2(4) . . ?
N5 C10 C9 117.8(4) . . ?
N2 C11 C12 112.1(4) . . ?
N2 C11 H11A 109.2 . . ?
C12 C11 H11A 109.2 . . ?
N2 C11 H11B 109.2 . . ?
C12 C11 H11B 109.2 . . ?
H11A C11 H11B 107.9 . . ?
O2 C12 N6 121.7(4) . . ?
O2 C12 C11 121.4(4) . . ?
N6 C12 C11 116.8(4) . . ?
N3 C13 C14 110.3(3) . . ?
N3 C13 H13A 109.6 . . ?
C14 C13 H13A 109.6 . . ?
N3 C13 H13B 109.6 . . ?
C14 C13 H13B 109.6 . . ?
H13A C13 H13B 108.1 . . ?
O3 C14 N7 122.5(4) . . ?
O3 C14 C13 119.3(4) . . ?
N7 C14 C13 118.2(4) . . ?
N4 C15 C16 111.1(4) . . ?
N4 C15 H15A 109.4 . . ?
C16 C15 H15A 109.4 . . ?
N4 C15 H15B 109.4 . . ?
C16 C15 H15B 109.4 . . ?
H15A C15 H15B 108.0 . . ?
O4 C16 N8 122.2(4) . . ?
O4 C16 C15 119.1(4) . . ?
N8 C16 C15 118.6(4) . . ?
Gd1 O1W H1WA 123(4) . . ?
Gd1 O1W H1WB 123(4) . . ?
H1WA O1W H1WB 113(4) . . ?
H2WA O2W H2WB 111(5) . . ?
H3WA O3W H3WB 111(4) . . ?
H4WA O4W H4WB 108(4) . . ?

loop_
_geom_bond_atom_site_label_1
_geom_bond_atom_site_label_2
_geom_bond_distance
_geom_bond_site_symmetry_2
_geom_bond_publ_flag
Gd1 O4 2.346(3) . ?
Gd1 O2 2.356(3) . ?
Gd1 O3 2.358(3) . ?
Gd1 O1W 2.385(3) . ?
Gd1 O1 2.430(3) . ?
Gd1 N3 2.649(4) . ?
Gd1 N1 2.652(3) . ?
Gd1 N2 2.654(4) . ?
Gd1 N4 2.676(4) . ?
O1 C10 1.247(5) . ?
O2 C12 1.247(5) . ?
O3 C14 1.254(5) . ?
O4 C16 1.247(5) . ?
N1 C9 1.472(5) . ?
N1 C1 1.494(6) . ?
N1 C8 1.494(5) . ?
N2 C2 1.488(5) . ?
N2 C3 1.490(6) . ?
N2 C11 1.493(5) . ?
N3 C13 1.480(6) . ?
N3 C5 1.489(6) . ?
N3 C4 1.493(5) . ?
N4 C15 1.476(6) . ?
N4 C7 1.478(6) . ?
N4 C6 1.495(5) . ?
N5 C10 1.305(6) . ?
N5 H5C 0.8800 . ?
N5 H5D 0.8800 . ?
N6 C12 1.315(5) . ?
N6 H6C 0.8800 . ?
N6 H6D 0.8800 . ?
N7 C14 1.320(6) . ?
N7 H7C 0.8800 . ?
N7 H7D 0.8800 . ?
N8 C16 1.317(6) . ?
N8 H8C 0.8800 . ?
N8 H8D 0.8800 . ?
C1 C2 1.516(6) . ?
C1 H1A 0.9900 . ?
C1 H1B 0.9900 . ?
C2 H2A 0.9900 . ?
C2 H2B 0.9900 . ?
C3 C4 1.512(6) . ?
C3 H3A 0.9900 . ?
C3 H3B 0.9900 . ?
C4 H4A 0.9900 . ?
C4 H4B 0.9900 . ?
C5 C6 1.514(6) . ?
C5 H5A 0.9900 . ?
C5 H5B 0.9900 . ?
C6 H6A 0.9900 . ?
C6 H6B 0.9900 . ?
C7 C8 1.510(6) . ?
C7 H7A 0.9900 . ?
C7 H7B 0.9900 . ?
C8 H8A 0.9900 . ?
C8 H8B 0.9900 . ?
C9 C10 1.500(6) . ?
C9 H9A 0.9900 . ?
C9 H9B 0.9900 . ?
C11 C12 1.504(6) . ?
C11 H11A 0.9900 . ?
C11 H11B 0.9900 . ?
C13 C14 1.505(6) . ?
C13 H13A 0.9900 . ?
C13 H13B 0.9900 . ?
C15 C16 1.512(6) . ?
C15 H15A 0.9900 . ?
C15 H15B 0.9900 . ?
O1W H1WA 0.77(2) . ?
O1W H1WB 0.76(2) . ?
O2W H2WA 0.77(3) . ?
O2W H2WB 0.77(3) . ?
O3W H3WA 0.77(2) . ?
O3W H3WB 0.77(2) . ?
O4W H4WA 0.78(2) . ?
O4W H4WB 0.77(3) . ?

loop_
_geom_hbond_atom_site_label_D
_geom_hbond_atom_site_label_H
_geom_hbond_atom_site_label_A
_geom_hbond_distance_DH
_geom_hbond_distance_HA
_geom_hbond_distance_DA
_geom_hbond_angle_DHA
_geom_hbond_site_symmetry_A
N5 H5C O1 0.88 2.13 2.988(5) 163.9 2_766
N5 H5D I1 0.88 2.96 3.825(4) 168.0 2_766
N6 H6C I1 0.88 2.88 3.638(4) 145.9 .
N6 H6D I2 0.88 2.80 3.585(4) 149.8 .
N7 H7C I2 0.88 2.67 3.535(4) 166.7 1_565
N7 H7D O3W 0.88 1.98 2.831(5) 160.9 2_676
N8 H8C I2 0.88 2.96 3.714(4) 145.2 2_766
N8 H8D O4W 0.88 2.20 2.975(6) 146.0 2_776
O1W H1WA O2W 0.77(2) 1.96(3) 2.730(5) 177(6) .
O1W H1WB O3W 0.76(2) 1.99(3) 2.741(5) 170(6) .
O2W H2WA I2 0.77(3) 2.79(3) 3.540(4) 166(8) 2_766
O2W H2WB I3 0.77(3) 2.90(3) 3.668(4) 173(6) .
O3W H3WA I1 0.77(2) 2.72(3) 3.486(3) 177(6) .
O3W H3WB O4W 0.77(2) 1.93(3) 2.685(5) 166(6) .
O4W H4WA I3 0.78(2) 2.69(3) 3.464(4) 175(6) 2_775
O4W H4WB I3 0.77(3) 2.70(3) 3.473(4) 174(6) .

loop_
_geom_torsion_atom_site_label_1
_geom_torsion_atom_site_label_2
_geom_torsion_atom_site_label_3
_geom_torsion_atom_site_label_4
_geom_torsion
_geom_torsion_site_symmetry_1
_geom_torsion_site_symmetry_2
_geom_torsion_site_symmetry_3
_geom_torsion_site_symmetry_4
_geom_torsion_publ_flag
O4 Gd1 O1 C10 59.4(3) . . . . ?
O2 Gd1 O1 C10 -155.3(3) . . . . ?
O3 Gd1 O1 C10 132.1(3) . . . . ?
O1W Gd1 O1 C10 132.4(3) . . . . ?
N3 Gd1 O1 C10 -97.8(3) . . . . ?
N1 Gd1 O1 C10 -14.3(3) . . . . ?
N2 Gd1 O1 C10 -88.8(3) . . . . ?
N4 Gd1 O1 C10 6.2(4) . . . . ?
O4 Gd1 O2 C12 117.6(3) . . . . ?
O3 Gd1 O2 C12 -168.8(3) . . . . ?
O1W Gd1 O2 C12 114.9(3) . . . . ?
O1 Gd1 O2 C12 43.6(3) . . . . ?
N3 Gd1 O2 C12 -101.7(3) . . . . ?
N1 Gd1 O2 C12 -6.1(4) . . . . ?
N2 Gd1 O2 C12 -28.6(3) . . . . ?
N4 Gd1 O2 C12 -113.4(3) . . . . ?
O4 Gd1 O3 C14 -147.5(3) . . . . ?
O2 Gd1 O3 C14 67.2(3) . . . . ?
O1W Gd1 O3 C14 139.4(3) . . . . ?
O1 Gd1 O3 C14 139.6(3) . . . . ?
N3 Gd1 O3 C14 -7.6(3) . . . . ?
N1 Gd1 O3 C14 -92.4(4) . . . . ?
N2 Gd1 O3 C14 15.8(4) . . . . ?
N4 Gd1 O3 C14 -80.6(3) . . . . ?
O2 Gd1 O4 C16 134.4(3) . . . . ?
O3 Gd1 O4 C16 60.8(4) . . . . ?
O1W Gd1 O4 C16 137.1(4) . . . . ?
O1 Gd1 O4 C16 -151.7(4) . . . . ?
N3 Gd1 O4 C16 8.7(4) . . . . ?
N1 Gd1 O4 C16 -86.2(4) . . . . ?
N2 Gd1 O4 C16 -99.2(4) . . . . ?
N4 Gd1 O4 C16 -13.7(3) . . . . ?
O4 Gd1 N1 C9 -65.1(3) . . . . ?
O2 Gd1 N1 C9 84.0(3) . . . . ?
O3 Gd1 N1 C9 -123.7(3) . . . . ?
O1W Gd1 N1 C9 -12.2(3) . . . . ?
O1 Gd1 N1 C9 27.2(2) . . . . ?
N3 Gd1 N1 C9 165.4(2) . . . . ?
N2 Gd1 N1 C9 106.1(3) . . . . ?
N4 Gd1 N1 C9 -136.0(3) . . . . ?
O4 Gd1 N1 C1 174.3(3) . . . . ?
O2 Gd1 N1 C1 -36.5(3) . . . . ?
O3 Gd1 N1 C1 115.8(3) . . . . ?
O1W Gd1 N1 C1 -132.7(3) . . . . ?
O1 Gd1 N1 C1 -93.3(3) . . . . ?
N3 Gd1 N1 C1 44.9(3) . . . . ?
N2 Gd1 N1 C1 -14.4(3) . . . . ?
N4 Gd1 N1 C1 103.5(3) . . . . ?
O4 Gd1 N1 C8 54.2(3) . . . . ?
O2 Gd1 N1 C8 -156.6(2) . . . . ?
O3 Gd1 N1 C8 -4.3(4) . . . . ?
O1W Gd1 N1 C8 107.2(3) . . . . ?
O1 Gd1 N1 C8 146.6(3) . . . . ?
N3 Gd1 N1 C8 -75.2(3) . . . . ?
N2 Gd1 N1 C8 -134.6(3) . . . . ?
N4 Gd1 N1 C8 -16.6(3) . . . . ?
O4 Gd1 N2 C2 -1.0(4) . . . . ?
O2 Gd1 N2 C2 147.6(3) . . . . ?
O3 Gd1 N2 C2 -154.0(3) . . . . ?
O1W Gd1 N2 C2 104.3(3) . . . . ?
O1 Gd1 N2 C2 55.4(3) . . . . ?
N3 Gd1 N2 C2 -130.9(3) . . . . ?
N1 Gd1 N2 C2 -14.4(3) . . . . ?
N4 Gd1 N2 C2 -72.4(3) . . . . ?
O4 Gd1 N2 C3 119.9(3) . . . . ?
O2 Gd1 N2 C3 -91.4(3) . . . . ?
O3 Gd1 N2 C3 -33.0(3) . . . . ?
O1W Gd1 N2 C3 -134.7(2) . . . . ?
O1 Gd1 N2 C3 176.3(3) . . . . ?
N3 Gd1 N2 C3 -9.9(2) . . . . ?
N1 Gd1 N2 C3 106.5(3) . . . . ?
N4 Gd1 N2 C3 48.5(3) . . . . ?
O4 Gd1 N2 C11 -120.0(3) . . . . ?
O2 Gd1 N2 C11 28.6(2) . . . . ?
O3 Gd1 N2 C11 87.0(3) . . . . ?
O1W Gd1 N2 C11 -14.6(3) . . . . ?
O1 Gd1 N2 C11 -63.6(2) . . . . ?
N3 Gd1 N2 C11 110.1(3) . . . . ?
N1 Gd1 N2 C11 -133.4(3) . . . . ?
N4 Gd1 N2 C11 168.6(2) . . . . ?
O4 Gd1 N3 C13 83.4(3) . . . . ?
O2 Gd1 N3 C13 -66.7(3) . . . . ?
O3 Gd1 N3 C13 24.6(2) . . . . ?
O1W Gd1 N3 C13 -19.0(3) . . . . ?
O1 Gd1 N3 C13 -127.6(2) . . . . ?
N1 Gd1 N3 C13 163.6(2) . . . . ?
N2 Gd1 N3 C13 -136.8(3) . . . . ?
N4 Gd1 N3 C13 105.4(3) . . . . ?
O4 Gd1 N3 C5 -35.9(3) . . . . ?
O2 Gd1 N3 C5 174.0(3) . . . . ?
O3 Gd1 N3 C5 -94.8(3) . . . . ?
O1W Gd1 N3 C5 -138.3(3) . . . . ?
O1 Gd1 N3 C5 113.1(3) . . . . ?
N1 Gd1 N3 C5 44.3(3) . . . . ?
N2 Gd1 N3 C5 103.9(3) . . . . ?
N4 Gd1 N3 C5 -13.9(3) . . . . ?
O4 Gd1 N3 C4 -158.5(2) . . . . ?
O2 Gd1 N3 C4 51.4(3) . . . . ?
O3 Gd1 N3 C4 142.7(3) . . . . ?
O1W Gd1 N3 C4 99.2(3) . . . . ?
O1 Gd1 N3 C4 -9.5(3) . . . . ?
N1 Gd1 N3 C4 -78.2(3) . . . . ?
N2 Gd1 N3 C4 -18.6(2) . . . . ?
N4 Gd1 N3 C4 -136.4(3) . . . . ?
O4 Gd1 N4 C15 28.0(2) . . . . ?
O2 Gd1 N4 C15 -122.0(3) . . . . ?
O3 Gd1 N4 C15 -63.3(3) . . . . ?
O1W Gd1 N4 C15 -9.3(3) . . . . ?
O1 Gd1 N4 C15 88.5(3) . . . . ?
N3 Gd1 N4 C15 -134.1(3) . . . . ?
N1 Gd1 N4 C15 108.6(3) . . . . ?
N2 Gd1 N4 C15 167.3(2) . . . . ?
O4 Gd1 N4 C7 -91.7(3) . . . . ?
O2 Gd1 N4 C7 118.4(3) . . . . ?
O3 Gd1 N4 C7 177.1(3) . . . . ?
O1W Gd1 N4 C7 -128.9(3) . . . . ?
O1 Gd1 N4 C7 -31.1(3) . . . . ?
N3 Gd1 N4 C7 106.2(3) . . . . ?
N1 Gd1 N4 C7 -11.1(3) . . . . ?
N2 Gd1 N4 C7 47.6(3) . . . . ?
O4 Gd1 N4 C6 146.8(3) . . . . ?
O2 Gd1 N4 C6 -3.1(4) . . . . ?
O3 Gd1 N4 C6 55.6(3) . . . . ?
O1W Gd1 N4 C6 109.6(3) . . . . ?
O1 Gd1 N4 C6 -152.6(3) . . . . ?
N3 Gd1 N4 C6 -15.3(3) . . . . ?
N1 Gd1 N4 C6 -132.5(3) . . . . ?
N2 Gd1 N4 C6 -73.9(3) . . . . ?
C9 N1 C1 C2 -74.7(4) . . . . ?
C8 N1 C1 C2 165.8(4) . . . . ?
Gd1 N1 C1 C2 43.7(4) . . . . ?
C3 N2 C2 C1 -80.4(4) . . . . ?
C11 N2 C2 C1 159.4(4) . . . . ?
Gd1 N2 C2 C1 42.1(4) . . . . ?
N1 C1 C2 N2 -60.1(5) . . . . ?
C2 N2 C3 C4 161.1(3) . . . . ?
C11 N2 C3 C4 -79.3(4) . . . . ?
Gd1 N2 C3 C4 38.6(4) . . . . ?
C13 N3 C4 C3 162.9(4) . . . . ?
C5 N3 C4 C3 -76.6(4) . . . . ?
Gd1 N3 C4 C3 46.1(4) . . . . ?
N2 C3 C4 N3 -59.0(5) . . . . ?
C13 N3 C5 C6 -74.2(4) . . . . ?
C4 N3 C5 C6 165.7(4) . . . . ?
Gd1 N3 C5 C6 43.3(4) . . . . ?
C15 N4 C6 C5 158.5(4) . . . . ?
C7 N4 C6 C5 -80.0(4) . . . . ?
Gd1 N4 C6 C5 43.2(4) . . . . ?
N3 C5 C6 N4 -60.3(5) . . . . ?
C15 N4 C7 C8 -77.5(5) . . . . ?
C6 N4 C7 C8 161.1(4) . . . . ?
Gd1 N4 C7 C8 38.5(4) . . . . ?
C9 N1 C8 C7 161.9(4) . . . . ?
C1 N1 C8 C7 -77.4(4) . . . . ?
Gd1 N1 C8 C7 43.3(4) . . . . ?
N4 C7 C8 N1 -56.6(5) . . . . ?
C1 N1 C9 C10 80.8(4) . . . . ?
C8 N1 C9 C10 -160.0(4) . . . . ?
Gd1 N1 C9 C10 -38.8(4) . . . . ?
Gd1 O1 C10 N5 178.8(3) . . . . ?
Gd1 O1 C10 C9 -2.6(5) . . . . ?
N1 C9 C10 O1 30.8(6) . . . . ?
N1 C9 C10 N5 -150.5(4) . . . . ?
C2 N2 C11 C12 -149.7(4) . . . . ?
C3 N2 C11 C12 91.2(4) . . . . ?
Gd1 N2 C11 C12 -29.4(4) . . . . ?
Gd1 O2 C12 N6 -154.6(3) . . . . ?
Gd1 O2 C12 C11 22.9(5) . . . . ?
N2 C11 C12 O2 8.9(6) . . . . ?
N2 C11 C12 N6 -173.4(4) . . . . ?
C5 N3 C13 C14 81.8(4) . . . . ?
C4 N3 C13 C14 -157.2(4) . . . . ?
Gd1 N3 C13 C14 -38.1(4) . . . . ?
Gd1 O3 C14 N7 168.4(3) . . . . ?
Gd1 O3 C14 C13 -12.2(5) . . . . ?
N3 C13 C14 O3 36.6(6) . . . . ?
N3 C13 C14 N7 -143.9(4) . . . . ?
C7 N4 C15 C16 80.5(4) . . . . ?
C6 N4 C15 C16 -159.1(4) . . . . ?
Gd1 N4 C15 C16 -40.0(4) . . . . ?
Gd1 O4 C16 N8 177.8(3) . . . . ?
Gd1 O4 C16 C15 -4.8(6) . . . . ?
N4 C15 C16 O4 34.4(6) . . . . ?
N4 C15 C16 N8 -148.1(4) . . . . ?
